data_2237858
loop_
_publ_author_name
'Kodcharat, Kultida'
'Pakawatchai, Chaveng'
'Saithong, Saowanit'

_publ_section_title
;
 <i>catena</i>-Poly[silver(I)-bis[\m-4-methyl-1<i>H</i>-1,2,4-triazole-3(4<i>H</i>)-thione-\k^2^<i>S</i>:<i>S</i>]-silver(I)-di-\m-thiocyanato-\k^2^<i>S</i>:<i>N</i>;\k^2^<i>N</i>:<i>S</i>]
;
_journal_coeditor_code HB7066
_journal_issue 5
_journal_name_full 'Acta Crystallographica Section E'
_journal_page_first m265
_journal_page_last m266
_journal_paper_doi 10.1107/S160053681300946X
_journal_volume 69
_journal_year 2013
_chemical_formula_iupac '[Ag2 (N C S)2 (C3 H5 N3 S)2]'
_chemical_formula_moiety 'C8 H10 Ag2 N8 S4'
_chemical_formula_sum 'C8 H10 Ag2 N8 S4'
_chemical_formula_weight 562.22
_chemical_name_systematic
<i>catena</i>-Poly[silver(I)-bis[\m-4-methyl-1<i>H</i>-1,2,4-triazole-3(4<i>H</i>)-thione-\k^2^<i>S</i>:<i>S</i>]-silver(I)-di-\m-thiocyanato-\k^2^<i>S</i>:<i>N</i>;\k^2^<i>N</i>:<i>S</i>]
_space_group_IT_number 2
_symmetry_cell_setting triclinic
_symmetry_space_group_name_Hall '-P 1'
_symmetry_space_group_name_H-M 'P -1'
_atom_sites_solution_hydrogens geom
_atom_sites_solution_primary direct
_atom_sites_solution_secondary difmap
_audit_creation_method SHELXL-97
_cell_angle_alpha 79.985(2)
_cell_angle_beta 84.329(2)
_cell_angle_gamma 64.5080(10)
_cell_formula_units_Z 1
_cell_length_a 7.4842(6)
_cell_length_b 7.5420(6)
_cell_length_c 8.4262(7)
_cell_measurement_reflns_used 3160
_cell_measurement_temperature 293(2)
_cell_measurement_theta_max 28.12
_cell_measurement_theta_min 2.46
_cell_volume 422.62(6)
_computing_cell_refinement 'SAINT (Bruker, 2003)'
_computing_data_collection 'SMART (Bruker, 2003)'
_computing_data_reduction 'SAINT (Bruker, 2003)'
_computing_molecular_graphics 'Mercury (Macrae <i>et al.</i>, 2008)'
_computing_publication_material 'SHELXTL (Sheldrick, 2008), PLATON (Spek, 2009) and publCIF (Westrip, 2010)'
_computing_structure_refinement 'SHELXL97 (Sheldrick, 2008)'
_computing_structure_solution 'SHELXS97 (Sheldrick, 2008)'
_diffrn_ambient_temperature 293(2)
_diffrn_measured_fraction_theta_full 0.997
_diffrn_measured_fraction_theta_max 0.997
_diffrn_measurement_device_type 'Bruker APEX CCD'
_diffrn_measurement_method 'Frames, each covering 0.3 \% in \w'
_diffrn_radiation_monochromator graphite
_diffrn_radiation_source 'fine-focus sealed tube'
_diffrn_radiation_type MoK\a
_diffrn_radiation_wavelength 0.71073
_diffrn_reflns_av_R_equivalents 0.0263
_diffrn_reflns_av_sigmaI/netI 0.0228
_diffrn_reflns_limit_h_max 9
_diffrn_reflns_limit_h_min -9
_diffrn_reflns_limit_k_max 10
_diffrn_reflns_limit_k_min -10
_diffrn_reflns_limit_l_max 11
_diffrn_reflns_limit_l_min -11
_diffrn_reflns_number 5887
_diffrn_reflns_theta_full 28.30
_diffrn_reflns_theta_max 28.30
_diffrn_reflns_theta_min 2.46
_diffrn_standards_decay_% 0
_diffrn_standards_number 0
_exptl_absorpt_coefficient_mu 2.816
_exptl_absorpt_correction_T_max 0.879
_exptl_absorpt_correction_T_min 0.682
_exptl_absorpt_correction_type multi-scan
_exptl_absorpt_process_details '(SADABS; Bruker, 2003)'
_exptl_crystal_colour colourless
_exptl_crystal_density_diffrn 2.209
_exptl_crystal_density_method 'not measured'
_exptl_crystal_description block
_exptl_crystal_F_000 272
_exptl_crystal_size_max 0.31
_exptl_crystal_size_mid 0.12
_exptl_crystal_size_min 0.05
_refine_diff_density_max 0.785
_refine_diff_density_min -0.626
_refine_ls_extinction_method none
_refine_ls_goodness_of_fit_ref 1.046
_refine_ls_hydrogen_treatment mixed
_refine_ls_matrix_type full
_refine_ls_number_parameters 104
_refine_ls_number_reflns 2083
_refine_ls_number_restraints 1
_refine_ls_restrained_S_all 1.046
_refine_ls_R_factor_all 0.0322
_refine_ls_R_factor_gt 0.0290
_refine_ls_shift/su_max 0.000
_refine_ls_shift/su_mean 0.000
_refine_ls_structure_factor_coef Fsqd
_refine_ls_weighting_details 'calc w=1/[\s^2^(Fo^2^)+(0.0262P)^2^+0.3652P] where P=(Fo^2^+2Fc^2^)/3'
_refine_ls_weighting_scheme calc
_refine_ls_wR_factor_gt 0.0680
_refine_ls_wR_factor_ref 0.0695
_reflns_number_gt 1904
_reflns_number_total 2083
_reflns_threshold_expression I>2\s(I)
_cod_data_source_file hb7066.cif
_cod_data_source_block I
_cod_database_code 2237858
_cod_database_fobs_code 2237858

loop_
_symmetry_equiv_pos_as_xyz
'x, y, z'
'-x, -y, -z'

loop_
_atom_site_type_symbol
_atom_site_label
_atom_site_fract_x
_atom_site_fract_y
_atom_site_fract_z
_atom_site_U_iso_or_equiv
_atom_site_adp_type
_atom_site_calc_flag
_atom_site_refinement_flags
_atom_site_occupancy
_atom_site_symmetry_multiplicity
Ag Ag1 0.43439(4) 0.06942(4) 0.18148(3) 0.06373(11) Uani d . 1 1
S S1 0.45768(10) 0.28186(11) -0.08435(10) 0.04902(17) Uani d . 1 1
N N1 0.8089(4) 0.2218(4) 0.0367(3) 0.0471(5) Uani d D 1 1
H H1 0.784(5) 0.168(5) 0.130(3) 0.057 Uiso d D 1 1
N N2 0.9737(4) 0.2569(4) -0.0040(3) 0.0580(7) Uani d . 1 1
N N3 0.7724(3) 0.3598(3) -0.2066(3) 0.0443(5) Uani d . 1 1
C C1 0.6839(4) 0.2840(4) -0.0829(3) 0.0399(5) Uani d . 1 1
C C2 0.9452(4) 0.3410(5) -0.1505(4) 0.0548(7) Uani d . 1 1
H H2 1.0329 0.3844 -0.2120 0.066 Uiso calc R 1 1
C C3 0.6939(6) 0.4444(6) -0.3672(4) 0.0614(8) Uani d . 1 1
H H3A 0.6677 0.3493 -0.4116 0.092 Uiso calc R 1 1
H H3B 0.7889 0.4779 -0.4352 0.092 Uiso calc R 1 1
H H3C 0.5733 0.5619 -0.3608 0.092 Uiso calc R 1 1
S S2 0.13129(11) 0.14847(14) 0.36025(10) 0.0576(2) Uani d . 1 1
C C4 0.2341(4) 0.0469(5) 0.5367(4) 0.0479(6) Uani d . 1 1
N N4 0.3024(4) -0.0245(5) 0.6610(3) 0.0661(8) Uani d . 1 1

loop_
_atom_site_aniso_label
_atom_site_aniso_U_11
_atom_site_aniso_U_22
_atom_site_aniso_U_33
_atom_site_aniso_U_12
_atom_site_aniso_U_13
_atom_site_aniso_U_23
Ag1 0.06481(18) 0.0881(2) 0.05807(16) -0.04888(16) 0.01183(12) -0.02344(13)
S1 0.0410(4) 0.0516(4) 0.0602(4) -0.0237(3) -0.0010(3) -0.0116(3)
N1 0.0437(12) 0.0499(13) 0.0494(13) -0.0240(11) -0.0036(10) 0.0014(10)
N2 0.0431(13) 0.0646(16) 0.0680(17) -0.0281(12) -0.0086(12) 0.0049(13)
N3 0.0451(12) 0.0457(12) 0.0454(12) -0.0225(10) 0.0004(9) -0.0069(10)
C1 0.0400(13) 0.0357(12) 0.0466(13) -0.0172(10) 0.0015(10) -0.0107(10)
C2 0.0427(15) 0.0599(18) 0.0645(19) -0.0275(14) -0.0007(13) -0.0007(15)
C3 0.073(2) 0.072(2) 0.0447(15) -0.0374(18) -0.0050(15) -0.0028(14)
S2 0.0427(4) 0.0772(5) 0.0541(4) -0.0308(4) -0.0013(3) 0.0023(4)
C4 0.0431(14) 0.0621(17) 0.0496(15) -0.0326(13) 0.0082(12) -0.0135(13)
N4 0.0619(17) 0.100(2) 0.0501(15) -0.0486(17) -0.0010(13) -0.0081(15)

loop_
_atom_type_symbol
_atom_type_description
_atom_type_scat_dispersion_real
_atom_type_scat_dispersion_imag
_atom_type_scat_source
C C 0.0033 0.0016 'International Tables Vol C Tables 4.2.6.8 and 6.1.1.4'
H H 0.0000 0.0000 'International Tables Vol C Tables 4.2.6.8 and 6.1.1.4'
N N 0.0061 0.0033 'International Tables Vol C Tables 4.2.6.8 and 6.1.1.4'
S S 0.1246 0.1234 'International Tables Vol C Tables 4.2.6.8 and 6.1.1.4'
Ag Ag -0.8971 1.1015 'International Tables Vol C Tables 4.2.6.8 and 6.1.1.4'

loop_
_geom_angle_atom_site_label_1
_geom_angle_atom_site_label_2
_geom_angle_atom_site_label_3
_geom_angle_site_symmetry_1
_geom_angle_site_symmetry_3
_geom_angle
N4 Ag1 S2 2_656 . 107.73(7)
N4 Ag1 S1 2_656 . 106.91(7)
S2 Ag1 S1 . . 124.52(3)
N4 Ag1 S1 2_656 2_655 104.55(9)
S2 Ag1 S1 . 2_655 110.41(3)
S1 Ag1 S1 . 2_655 101.00(2)
N4 Ag1 Ag1 2_656 2_655 115.17(8)
S2 Ag1 Ag1 . 2_655 135.70(2)
S1 Ag1 Ag1 . 2_655 52.010(19)
S1 Ag1 Ag1 2_655 2_655 48.991(18)
C1 S1 Ag1 . . 104.45(10)
C1 S1 Ag1 . 2_655 99.55(9)
Ag1 S1 Ag1 . 2_655 79.00(2)
C1 N1 N2 . . 113.0(2)
C1 N1 H1 . . 122(2)
N2 N1 H1 . . 125(2)
C2 N2 N1 . . 103.3(2)
C1 N3 C2 . . 106.7(2)
C1 N3 C3 . . 125.5(2)
C2 N3 C3 . . 127.7(3)
N1 C1 N3 . . 104.4(2)
N1 C1 S1 . . 129.2(2)
N3 C1 S1 . . 126.3(2)
N2 C2 N3 . . 112.6(3)
N2 C2 H2 . . 123.7
N3 C2 H2 . . 123.7
N3 C3 H3A . . 109.5
N3 C3 H3B . . 109.5
H3A C3 H3B . . 109.5
N3 C3 H3C . . 109.5
H3A C3 H3C . . 109.5
H3B C3 H3C . . 109.5
C4 S2 Ag1 . . 100.04(10)
N4 C4 S2 . . 178.6(3)
C4 N4 Ag1 . 2_656 142.0(2)

loop_
_geom_bond_atom_site_label_1
_geom_bond_atom_site_label_2
_geom_bond_site_symmetry_2
_geom_bond_distance
_geom_bond_publ_flag
Ag1 N4 2_656 2.354(3) y
Ag1 S2 . 2.4987(8) y
Ag1 S1 . 2.5554(8) y
Ag1 S1 2_655 2.6688(8) y
Ag1 Ag1 2_655 3.3241(5) ?
S1 C1 . 1.701(3) ?
S1 Ag1 2_655 2.6688(8) ?
N1 C1 . 1.325(3) ?
N1 N2 . 1.369(3) ?
N1 H1 . 0.860(18) ?
N2 C2 . 1.278(4) ?
N3 C1 . 1.354(3) ?
N3 C2 . 1.363(4) ?
N3 C3 . 1.455(4) ?
C2 H2 . 0.9300 ?
C3 H3A . 0.9600 ?
C3 H3B . 0.9600 ?
C3 H3C . 0.9600 ?
S2 C4 . 1.646(3) ?
C4 N4 . 1.150(4) ?
N4 Ag1 2_656 2.354(3) ?

loop_
_geom_hbond_atom_site_label_D
_geom_hbond_atom_site_label_H
_geom_hbond_atom_site_label_A
_geom_hbond_site_symmetry_A
_geom_hbond_distance_DH
_geom_hbond_distance_HA
_geom_hbond_distance_DA
_geom_hbond_angle_DHA
N1 H1 N4 2_656 0.860(18) 2.101(19) 2.954(4) 171(3)

loop_
_geom_torsion_atom_site_label_1
_geom_torsion_atom_site_label_2
_geom_torsion_atom_site_label_3
_geom_torsion_atom_site_label_4
_geom_torsion_site_symmetry_1
_geom_torsion_site_symmetry_4
_geom_torsion
N4 Ag1 S1 C1 2_656 . 11.91(13)
S2 Ag1 S1 C1 . . 138.45(9)
S1 Ag1 S1 C1 2_655 . -97.15(9)
Ag1 Ag1 S1 C1 2_655 . -97.15(9)
N4 Ag1 S1 Ag1 2_656 2_655 109.06(9)
S2 Ag1 S1 Ag1 . 2_655 -124.40(3)
S1 Ag1 S1 Ag1 2_655 2_655 0.0
C1 N1 N2 C2 . . -0.2(4)
N2 N1 C1 N3 . . 0.9(3)
N2 N1 C1 S1 . . -176.7(2)
C2 N3 C1 N1 . . -1.2(3)
C3 N3 C1 N1 . . 178.9(3)
C2 N3 C1 S1 . . 176.4(2)
C3 N3 C1 S1 . . -3.5(4)
Ag1 S1 C1 N1 . . -10.7(3)
Ag1 S1 C1 N1 2_655 . -91.7(3)
Ag1 S1 C1 N3 . . 172.3(2)
Ag1 S1 C1 N3 2_655 . 91.3(2)
N1 N2 C2 N3 . . -0.6(4)
C1 N3 C2 N2 . . 1.2(4)
C3 N3 C2 N2 . . -178.9(3)
N4 Ag1 S2 C4 2_656 . -24.14(14)
S1 Ag1 S2 C4 . . -150.33(11)
S1 Ag1 S2 C4 2_655 . 89.46(11)
Ag1 Ag1 S2 C4 2_655 . 141.07(11)
